data_7713604
loop_
_publ_author_name
'Guo, Dianjun'
'Rajeshkumar, Thayalan'
'Zhu, Shan'
'Yuan, Qingbing'
'Hong, Dongjing'
'Zhou, Shuangliu'
'Zhu, Xiancui'
'Maron, Laurent'
'Wang, Shaowu'

_publ_section_title
;
 Aryl C--H bond functionalization with diphenyldiazomethane induced by
 rare-earth metal alkyl complexes
;
_journal_name_full 'Dalton Transactions'
_journal_paper_doi 10.1039/D3DT01714A
_journal_year 2023
_chemical_formula_moiety 'C63 H49 N6 Y, C7 H8'
_chemical_formula_sum 'C70 H57 N6 Y'
_chemical_formula_weight 1071.12
_space_group_crystal_system triclinic
_space_group_IT_number 2
_space_group_name_Hall '-P 1'
_space_group_name_H-M_alt 'P -1'
_atom_sites_solution_hydrogens geom
_atom_sites_solution_primary dual
_audit_creation_date 2022-07-25
_audit_creation_method
;
Olex2 1.3
(compiled 2020.11.12 svn.r5f609507 for OlexSys, GUI svn.r6408)
;
_audit_update_record
;
2022-08-13 deposited with the CCDC.	2023-07-19 downloaded from the CCDC.
;
_cell_angle_alpha 90.881(10)
_cell_angle_beta 95.81(2)
_cell_angle_gamma 93.429(13)
_cell_formula_units_Z 2
_cell_length_a 11.494(9)
_cell_length_b 15.028(11)
_cell_length_c 15.994(13)
_cell_measurement_reflns_used 4730
_cell_measurement_temperature 293.15
_cell_measurement_theta_max 21.00
_cell_measurement_theta_min 2.17
_cell_volume 2743(4)
_computing_cell_refinement 'SAINT v8.37A (Bruker, 2015)'
_computing_data_reduction 'SAINT v8.37A (Bruker, 2015)'
_computing_molecular_graphics 'Olex2 1.3 (Dolomanov et al., 2009)'
_computing_publication_material 'Olex2 1.3 (Dolomanov et al., 2009)'
_computing_structure_refinement 'SHELXL 2018/3 (Sheldrick, 2015)'
_computing_structure_solution 'SHELXT 2018/2 (Sheldrick, 2018)'
_diffrn_ambient_temperature 293.15
_diffrn_measured_fraction_theta_full 0.999
_diffrn_measured_fraction_theta_max 0.987
_diffrn_measurement_device_type 'Bruker APEX-II CCD'
_diffrn_measurement_method '\f and \w scans'
_diffrn_radiation_type MoK\a
_diffrn_radiation_wavelength 0.71073
_diffrn_reflns_av_R_equivalents 0.0902
_diffrn_reflns_av_unetI/netI 0.1403
_diffrn_reflns_Laue_measured_fraction_full 0.999
_diffrn_reflns_Laue_measured_fraction_max 0.987
_diffrn_reflns_limit_h_max 14
_diffrn_reflns_limit_h_min -14
_diffrn_reflns_limit_k_max 19
_diffrn_reflns_limit_k_min -19
_diffrn_reflns_limit_l_max 20
_diffrn_reflns_limit_l_min -20
_diffrn_reflns_number 32614
_diffrn_reflns_point_group_measured_fraction_full 0.999
_diffrn_reflns_point_group_measured_fraction_max 0.987
_diffrn_reflns_theta_full 25.242
_diffrn_reflns_theta_max 27.520
_diffrn_reflns_theta_min 1.280
_diffrn_source_current 30.0
_diffrn_source_power 1.5
_diffrn_source_voltage 50.0
_diffrn_standards_number 0
_exptl_absorpt_coefficient_mu 1.113
_exptl_absorpt_correction_T_max 0.7456
_exptl_absorpt_correction_T_min 0.5402
_exptl_absorpt_correction_type none
_exptl_absorpt_process_details
;
SADABS-2016/2 (Bruker,2016/2) was used for absorption correction.
wR2(int) was 0.1040 before and 0.0541 after correction.
The Ratio of minimum to maximum transmission is 0.7245.
The \l/2 correction factor is Not present.
;
_exptl_crystal_colour 'clear light black'
_exptl_crystal_colour_lustre clear
_exptl_crystal_colour_modifier light
_exptl_crystal_colour_primary black
_exptl_crystal_density_diffrn 1.297
_exptl_crystal_description block
_exptl_crystal_F_000 1116
_exptl_crystal_size_max 0.22
_exptl_crystal_size_mid 0.21
_exptl_crystal_size_min 0.2
_refine_diff_density_max 0.435
_refine_diff_density_min -0.361
_refine_diff_density_rms 0.058
_refine_ls_extinction_method none
_refine_ls_goodness_of_fit_ref 0.970
_refine_ls_hydrogen_treatment constr
_refine_ls_matrix_type full
_refine_ls_number_parameters 684
_refine_ls_number_reflns 12469
_refine_ls_number_restraints 42
_refine_ls_restrained_S_all 0.978
_refine_ls_R_factor_all 0.1553
_refine_ls_R_factor_gt 0.0661
_refine_ls_shift/su_max 0.001
_refine_ls_shift/su_mean 0.000
_refine_ls_structure_factor_coef Fsqd
_refine_ls_weighting_details 'w=1/[\s^2^(Fo^2^)+(0.0544P)^2^] where P=(Fo^2^+2Fc^2^)/3'
_refine_ls_weighting_scheme calc
_refine_ls_wR_factor_gt 0.1147
_refine_ls_wR_factor_ref 0.1392
_reflns_Friedel_coverage 0.000
_reflns_number_gt 6351
_reflns_number_total 12469
_reflns_threshold_expression 'I > 2\s(I)'
_cod_data_source_file d3dt01714a2.cif
_cod_data_source_block 2j
_cod_database_code 7713604
_shelx_shelxl_version_number 2018/3
_shelx_space_group_comment
;
The symmetry employed for this shelxl refinement is uniquely defined
by the following loop, which should always be used as a source of
symmetry information in preference to the above space-group names.
They are only intended as comments.
;
_shelx_estimated_absorpt_t_max 0.808
_shelx_estimated_absorpt_t_min 0.792
_olex2_refinement_description
;
1. Fixed Uiso
 At 1.2 times of:
  All C(H) groups
 At 1.5 times of:
  All C(H,H,H) groups
2. Uiso/Uaniso restraints and constraints
C70 \\sim C64 \\sim C65 \\sim C66 \\sim C67 \\sim C68 \\sim C69: within 2A with
sigma of 0.01 and sigma for terminal atoms of 0.02 within 2A
3.a Ternary CH refined with riding coordinates:
 C20(H20), C19(H19)
3.b Aromatic/amide H refined with riding coordinates:
 C3(H3), C39(H39), C2(H2), C13(H13), C11(H11), C1(H1), C35(H35), C58(H58),
 C37(H37), C38(H38), C17(H17), C8(H8), C7(H7), C48(H48), C9(H9), C29(H29),
 C25(H25), C14(H14), C26(H26), C55(H55), C61(H61), C10(H10), C28(H28), C15(H15),
  C63(H63), C31(H31), C46(H46), C57(H57), C27(H27), C62(H62), C60(H60),
 C42(H42), C34(H34), C49(H49), C43(H43), C16(H16), C59(H59), C52(H52), C44(H44),
  C64(H64), C65(H65), C66(H66), C67(H67), C68(H68), C56(H56), C32(H32),
 C45(H45), C50(H50), C51(H51)
3.c Fitted hexagon refined as free rotating group:
 C70(C64,C65,C66,C67,C68)
3.d Idealised Me refined as rotating group:
 C22(H22A,H22B,H22C), C69(H69A,H69B,H69C)
;
_olex2_submission_special_instructions 'No special instructions were received'

loop_
_space_group_symop_operation_xyz
'x, y, z'
'-x, -y, -z'

loop_
_atom_site_label
_atom_site_type_symbol
_atom_site_fract_x
_atom_site_fract_y
_atom_site_fract_z
_atom_site_U_iso_or_equiv
_atom_site_adp_type
_atom_site_occupancy
_atom_site_site_symmetry_order
_atom_site_calc_flag
_atom_site_refinement_flags_posn
_atom_site_refinement_flags_adp
_atom_site_refinement_flags_occupancy
_atom_site_disorder_assembly
_atom_site_disorder_group
Y1 Y 0.71020(3) 0.26479(2) 0.27175(2) 0.03936(13) Uani 1 1 d . . . . .
N3 N 0.6827(2) 0.33463(18) 0.42726(17) 0.0354(7) Uani 1 1 d . . . . .
N2 N 0.6194(3) 0.39548(19) 0.25377(18) 0.0416(8) Uani 1 1 d . . . . .
N1 N 0.5714(3) 0.17567(18) 0.32681(18) 0.0422(8) Uani 1 1 d . . . . .
C21 C 0.7700(3) 0.3916(2) 0.3985(2) 0.0357(9) Uani 1 1 d . . . . .
C20 C 0.8690(3) 0.3447(2) 0.4008(2) 0.0397(9) Uani 1 1 d . . . . .
H20 H 0.947791 0.370169 0.393657 0.048 Uiso 1 1 calc R U . . .
N5 N 0.6783(3) 0.1983(2) 0.14104(19) 0.0475(8) Uani 1 1 d . . . . .
C19 C 0.8426(3) 0.2577(2) 0.4300(2) 0.0407(9) Uani 1 1 d . . . . .
H19 H 0.900159 0.213871 0.445892 0.049 Uiso 1 1 calc R U . . .
C12 C 0.7312(3) 0.0925(2) 0.4838(2) 0.0379(9) Uani 1 1 d . . . . .
N6 N 0.5725(3) 0.2048(2) 0.09069(19) 0.0505(9) Uani 1 1 d . . . . .
C5 C 0.6546(3) 0.1738(2) 0.4767(2) 0.0365(9) Uani 1 1 d . . . . .
C4 C 0.5515(3) 0.1560(2) 0.4085(2) 0.0377(9) Uani 1 1 d . . . . .
C36 C 0.6376(3) 0.4726(2) 0.3025(2) 0.0386(9) Uani 1 1 d . . . . .
C18 C 0.7290(3) 0.2525(2) 0.4478(2) 0.0366(9) Uani 1 1 d . . . . .
C23 C 0.7473(3) 0.4840(2) 0.3646(2) 0.0394(9) Uani 1 1 d . . . . .
C6 C 0.6148(3) 0.1912(2) 0.5639(2) 0.0373(9) Uani 1 1 d . . . . .
C30 C 0.8552(3) 0.5147(2) 0.3192(3) 0.0438(10) Uani 1 1 d . . . . .
N4 N 0.9016(3) 0.2404(2) 0.2276(2) 0.0529(9) Uani 1 1 d . . . . .
C3 C 0.4408(3) 0.1199(2) 0.4109(2) 0.0423(9) Uani 1 1 d . . . . .
H3 H 0.407094 0.101097 0.458618 0.051 Uiso 1 1 calc R U . . .
C47 C 0.6635(4) 0.3344(3) 0.0229(2) 0.0512(11) Uani 1 1 d . . . . .
C40 C 0.5653(4) 0.2711(3) 0.0406(2) 0.0465(10) Uani 1 1 d . . . . .
C39 C 0.5114(3) 0.4019(3) 0.2088(2) 0.0484(10) Uani 1 1 d . . . . .
H39 H 0.475969 0.358840 0.170481 0.058 Uiso 1 1 calc R U . . .
C2 C 0.3868(4) 0.1160(2) 0.3286(3) 0.0504(10) Uani 1 1 d . . . . .
H2 H 0.310511 0.094634 0.311136 0.061 Uiso 1 1 calc R U . . .
C13 C 0.7254(3) 0.0274(2) 0.4207(2) 0.0479(10) Uani 1 1 d . . . . .
H13 H 0.676941 0.033958 0.371304 0.057 Uiso 1 1 calc R U . . .
C11 C 0.5469(3) 0.1260(2) 0.6001(2) 0.0479(10) Uani 1 1 d . . . . .
H11 H 0.524042 0.073071 0.570350 0.058 Uiso 1 1 calc R U . . .
C1 C 0.4680(4) 0.1498(2) 0.2788(2) 0.0490(10) Uani 1 1 d . . . . .
H1 H 0.455300 0.154566 0.220732 0.059 Uiso 1 1 calc R U . . .
C33 C 0.7020(4) 0.1102(3) 0.1557(2) 0.0488(10) Uani 1 1 d . . . . .
C41 C 0.4492(4) 0.2799(2) -0.0064(2) 0.0496(10) Uani 1 1 d . . . . .
C35 C 0.8540(4) 0.5115(3) 0.2334(3) 0.0546(11) Uani 1 1 d . . . . .
H35 H 0.786095 0.490361 0.200704 0.066 Uiso 1 1 calc R U . . .
C58 C 0.6218(4) 0.0378(3) 0.1300(3) 0.0596(12) Uani 1 1 d . . . . .
H58 H 0.551254 0.048752 0.099235 0.071 Uiso 1 1 calc R U . . .
C37 C 0.5441(4) 0.5244(2) 0.2884(2) 0.0500(10) Uani 1 1 d . . . . .
H37 H 0.535202 0.579185 0.314110 0.060 Uiso 1 1 calc R U . . .
C24 C 0.7358(3) 0.5518(2) 0.4344(2) 0.0446(10) Uani 1 1 d . . . . .
C54 C 0.8142(4) 0.0904(3) 0.1963(2) 0.0532(11) Uani 1 1 d . . . . .
C22 C 0.5623(3) 0.3574(2) 0.4382(2) 0.0448(10) Uani 1 1 d . . . . .
H22A H 0.516310 0.355007 0.384568 0.067 Uiso 1 1 calc R U . . .
H22B H 0.563687 0.416458 0.462166 0.067 Uiso 1 1 calc R U . . .
H22C H 0.528405 0.315579 0.474991 0.067 Uiso 1 1 calc R U . . .
C38 C 0.4638(4) 0.4793(3) 0.2278(3) 0.0566(11) Uani 1 1 d . . . . .
H38 H 0.392122 0.498611 0.205189 0.068 Uiso 1 1 calc R U . . .
C17 C 0.8054(3) 0.0806(3) 0.5547(3) 0.0533(11) Uani 1 1 d . . . . .
H17 H 0.812937 0.124023 0.597295 0.064 Uiso 1 1 calc R U . . .
C8 C 0.6189(4) 0.2772(3) 0.6927(3) 0.0618(12) Uani 1 1 d . . . . .
H8 H 0.644959 0.328276 0.724290 0.074 Uiso 1 1 calc R U . . .
C7 C 0.6520(3) 0.2661(2) 0.6128(2) 0.0478(10) Uani 1 1 d . . . . .
H7 H 0.700490 0.309976 0.591326 0.057 Uiso 1 1 calc R U . . .
C48 C 0.6509(4) 0.4248(3) 0.0228(2) 0.0600(12) Uani 1 1 d . . . . .
H48 H 0.582923 0.446638 0.039958 0.072 Uiso 1 1 calc R U . . .
C53 C 0.9156(4) 0.1550(3) 0.2051(2) 0.0541(11) Uani 1 1 d . . . . .
C9 C 0.5485(4) 0.2137(3) 0.7254(3) 0.0642(13) Uani 1 1 d . . . . .
H9 H 0.524782 0.221584 0.778758 0.077 Uiso 1 1 calc R U . . .
C29 C 0.7222(4) 0.6406(3) 0.4146(3) 0.0621(12) Uani 1 1 d . . . . .
H29 H 0.715857 0.657186 0.358640 0.075 Uiso 1 1 calc R U . . .
C25 C 0.7456(4) 0.5311(3) 0.5179(3) 0.0550(11) Uani 1 1 d . . . . .
H25 H 0.755187 0.472259 0.532966 0.066 Uiso 1 1 calc R U . . .
C14 C 0.7901(4) -0.0470(3) 0.4298(3) 0.0617(12) Uani 1 1 d . . . . .
H14 H 0.785806 -0.089406 0.386526 0.074 Uiso 1 1 calc R U . . .
C26 C 0.7418(4) 0.5953(3) 0.5805(3) 0.0699(13) Uani 1 1 d . . . . .
H26 H 0.748670 0.579170 0.636570 0.084 Uiso 1 1 calc R U . . .
C55 C 0.8324(5) 0.0007(3) 0.2148(3) 0.0720(14) Uani 1 1 d . . . . .
H55 H 0.903850 -0.013016 0.242785 0.086 Uiso 1 1 calc R U . . .
C61 C 1.1181(5) 0.1903(4) 0.1905(3) 0.0822(15) Uani 1 1 d . . . . .
H61 H 1.191712 0.172952 0.180233 0.099 Uiso 1 1 calc R U . . .
C10 C 0.5129(4) 0.1382(3) 0.6790(3) 0.0612(12) Uani 1 1 d . . . . .
H10 H 0.465023 0.094431 0.701186 0.073 Uiso 1 1 calc R U . . .
C28 C 0.7179(4) 0.7044(3) 0.4769(3) 0.0709(14) Uani 1 1 d . . . . .
H28 H 0.708071 0.763344 0.462292 0.085 Uiso 1 1 calc R U . . .
C15 C 0.8600(4) -0.0581(3) 0.5020(3) 0.0668(13) Uani 1 1 d . . . . .
H15 H 0.901483 -0.109203 0.508748 0.080 Uiso 1 1 calc R U . . .
C63 C 0.9937(4) 0.2996(3) 0.2273(3) 0.0655(13) Uani 1 1 d . . . . .
H63 H 0.983008 0.358850 0.240455 0.079 Uiso 1 1 calc R U . . .
C31 C 0.9578(4) 0.5481(3) 0.3650(3) 0.0675(13) Uani 1 1 d . . . . .
H31 H 0.961523 0.551286 0.423373 0.081 Uiso 1 1 calc R U . . .
C46 C 0.4381(4) 0.3222(3) -0.0836(3) 0.0581(12) Uani 1 1 d . . . . .
H46 H 0.504183 0.346916 -0.105680 0.070 Uiso 1 1 calc R U . . .
C57 C 0.6455(5) -0.0483(3) 0.1492(3) 0.0745(14) Uani 1 1 d . . . . .
H57 H 0.590786 -0.094869 0.132322 0.089 Uiso 1 1 calc R U . . .
C27 C 0.7280(4) 0.6825(3) 0.5598(3) 0.0703(14) Uani 1 1 d . . . . .
H27 H 0.725525 0.725990 0.601484 0.084 Uiso 1 1 calc R U . . .
C62 C 1.1023(4) 0.2781(4) 0.2090(3) 0.0756(14) Uani 1 1 d . . . . .
H62 H 1.163510 0.321412 0.209109 0.091 Uiso 1 1 calc R U . . .
C60 C 1.0256(4) 0.1287(3) 0.1871(3) 0.0684(13) Uani 1 1 d . . . . .
H60 H 1.035383 0.069599 0.172999 0.082 Uiso 1 1 calc R U . . .
C42 C 0.3481(4) 0.2458(3) 0.0246(3) 0.0657(13) Uani 1 1 d . . . . .
H42 H 0.353633 0.218222 0.076339 0.079 Uiso 1 1 calc R U . . .
C34 C 0.9520(4) 0.5392(3) 0.1942(3) 0.0733(14) Uani 1 1 d . . . . .
H34 H 0.949807 0.535508 0.135937 0.088 Uiso 1 1 calc R U . . .
C49 C 0.7363(5) 0.4839(3) -0.0020(3) 0.0779(15) Uani 1 1 d . . . . .
H49 H 0.725177 0.544737 -0.002059 0.093 Uiso 1 1 calc R U . . .
C43 C 0.2394(4) 0.2515(3) -0.0191(3) 0.0805(15) Uani 1 1 d . . . . .
H43 H 0.172737 0.227826 0.003038 0.097 Uiso 1 1 calc R U . . .
C16 C 0.8697(4) 0.0055(3) 0.5650(3) 0.0670(13) Uani 1 1 d . . . . .
H16 H 0.918750 -0.001470 0.614033 0.080 Uiso 1 1 calc R U . . .
C59 C 1.0514(4) 0.5716(3) 0.2410(4) 0.0832(16) Uani 1 1 d . . . . .
H59 H 1.117085 0.590365 0.214966 0.100 Uiso 1 1 calc R U . . .
C52 C 0.7665(5) 0.3033(3) -0.0005(3) 0.0833(16) Uani 1 1 d . . . . .
H52 H 0.777418 0.242519 -0.000580 0.100 Uiso 1 1 calc R U . . .
C44 C 0.2297(5) 0.2923(3) -0.0954(4) 0.0831(16) Uani 1 1 d . . . . .
H44 H 0.156582 0.296209 -0.125319 0.100 Uiso 1 1 calc R U . . .
C70 C 0.8843(4) 0.1215(2) -0.1652(3) 0.1006(17) Uani 1 1 d G U . . .
C64 C 0.7764(4) 0.0804(3) -0.1954(2) 0.1015(17) Uani 1 1 d G U . . .
H64 H 0.745438 0.089143 -0.250436 0.122 Uiso 1 1 calc R U . . .
C65 C 0.7147(3) 0.0262(3) -0.1433(3) 0.126(2) Uani 1 1 d G U . . .
H65 H 0.642519 -0.001353 -0.163468 0.151 Uiso 1 1 calc R U . . .
C66 C 0.7610(5) 0.0131(3) -0.0610(3) 0.133(2) Uani 1 1 d G U . . .
H66 H 0.719748 -0.023180 -0.026144 0.159 Uiso 1 1 calc R U . . .
C67 C 0.8689(5) 0.0542(3) -0.0308(2) 0.139(2) Uani 1 1 d G U . . .
H67 H 0.899895 0.045488 0.024214 0.167 Uiso 1 1 calc R U . . .
C68 C 0.9306(3) 0.1085(3) -0.0829(3) 0.129(2) Uani 1 1 d G U . . .
H68 H 1.002816 0.135985 -0.062753 0.154 Uiso 1 1 calc R U . . .
C56 C 0.7514(5) -0.0658(3) 0.1939(3) 0.0799(16) Uani 1 1 d . . . . .
H56 H 0.766088 -0.123780 0.209349 0.096 Uiso 1 1 calc R U . . .
C32 C 1.0541(4) 0.5766(3) 0.3259(4) 0.0852(17) Uani 1 1 d . . . . .
H32 H 1.121666 0.599379 0.357976 0.102 Uiso 1 1 calc R U . . .
C45 C 0.3287(5) 0.3272(3) -0.1272(3) 0.0751(14) Uani 1 1 d . . . . .
H45 H 0.322021 0.354805 -0.178970 0.090 Uiso 1 1 calc R U . . .
C50 C 0.8360(5) 0.4537(4) -0.0261(4) 0.0972(18) Uani 1 1 d . . . . .
H50 H 0.892857 0.493443 -0.044149 0.117 Uiso 1 1 calc R U . . .
C51 C 0.8539(5) 0.3634(5) -0.0239(4) 0.110(2) Uani 1 1 d . . . . .
H51 H 0.924204 0.342861 -0.038115 0.132 Uiso 1 1 calc R U . . .
C69 C 0.9424(7) 0.1801(4) -0.2224(5) 0.163(3) Uani 1 1 d . U . . .
H69A H 0.967761 0.145060 -0.267119 0.244 Uiso 1 1 calc R U . . .
H69B H 1.009088 0.211818 -0.192234 0.244 Uiso 1 1 calc R U . . .
H69C H 0.888640 0.221943 -0.245566 0.244 Uiso 1 1 calc R U . . .

loop_
_atom_site_aniso_label
_atom_site_aniso_U_11
_atom_site_aniso_U_22
_atom_site_aniso_U_33
_atom_site_aniso_U_23
_atom_site_aniso_U_13
_atom_site_aniso_U_12
Y1 0.0413(2) 0.0357(2) 0.0416(2) 0.00318(15) 0.00780(17) -0.00050(16)
N3 0.0304(18) 0.0343(17) 0.0412(18) 0.0017(13) 0.0016(14) 0.0027(14)
N2 0.041(2) 0.0431(19) 0.0405(18) 0.0030(15) 0.0005(16) 0.0034(15)
N1 0.047(2) 0.0423(19) 0.0364(19) 0.0030(14) 0.0041(16) -0.0059(16)
C21 0.033(2) 0.032(2) 0.041(2) 0.0015(16) 0.0014(18) -0.0056(17)
C20 0.029(2) 0.040(2) 0.048(2) 0.0041(17) 0.0004(18) -0.0089(18)
N5 0.055(2) 0.044(2) 0.043(2) 0.0046(15) 0.0030(17) 0.0053(17)
C19 0.037(2) 0.031(2) 0.054(2) 0.0071(17) 0.0005(19) 0.0030(17)
C12 0.037(2) 0.033(2) 0.045(2) 0.0083(18) 0.0086(19) -0.0011(17)
N6 0.060(2) 0.048(2) 0.042(2) 0.0005(16) 0.0026(18) -0.0019(18)
C5 0.039(2) 0.029(2) 0.041(2) 0.0054(16) 0.0057(18) -0.0010(17)
C4 0.040(2) 0.0273(19) 0.044(2) 0.0007(16) 0.0031(19) -0.0040(17)
C36 0.042(2) 0.035(2) 0.038(2) 0.0049(17) 0.0045(19) -0.0026(18)
C18 0.039(2) 0.029(2) 0.041(2) 0.0017(16) -0.0001(18) -0.0014(17)
C23 0.045(2) 0.029(2) 0.043(2) 0.0061(17) -0.0016(19) -0.0036(17)
C6 0.039(2) 0.033(2) 0.040(2) 0.0052(17) 0.0014(18) 0.0024(17)
C30 0.041(2) 0.036(2) 0.053(3) 0.0138(18) -0.003(2) -0.0034(18)
N4 0.052(2) 0.053(2) 0.055(2) -0.0009(17) 0.0131(18) 0.0061(19)
C3 0.046(3) 0.040(2) 0.040(2) 0.0053(17) 0.006(2) -0.0028(19)
C47 0.052(3) 0.057(3) 0.045(3) 0.005(2) 0.012(2) -0.002(2)
C40 0.050(3) 0.047(2) 0.043(2) -0.0028(19) 0.009(2) 0.004(2)
C39 0.046(3) 0.054(3) 0.044(2) 0.0024(19) -0.001(2) 0.000(2)
C2 0.043(3) 0.048(2) 0.057(3) 0.003(2) 0.000(2) -0.010(2)
C13 0.053(3) 0.036(2) 0.055(3) 0.0027(19) 0.006(2) 0.001(2)
C11 0.057(3) 0.044(2) 0.042(2) 0.0013(18) 0.004(2) -0.006(2)
C1 0.056(3) 0.049(2) 0.039(2) 0.0034(19) -0.004(2) -0.007(2)
C33 0.061(3) 0.043(2) 0.044(2) 0.0003(19) 0.017(2) 0.003(2)
C41 0.061(3) 0.046(2) 0.041(2) -0.0032(19) 0.002(2) 0.002(2)
C35 0.046(3) 0.057(3) 0.061(3) 0.010(2) 0.008(2) -0.004(2)
C58 0.070(3) 0.048(3) 0.062(3) -0.003(2) 0.018(2) -0.005(2)
C37 0.058(3) 0.036(2) 0.057(3) 0.0038(19) 0.005(2) 0.010(2)
C24 0.048(3) 0.030(2) 0.054(3) 0.0003(18) 0.003(2) -0.0025(18)
C54 0.068(3) 0.046(3) 0.049(3) 0.005(2) 0.016(2) 0.013(2)
C22 0.044(3) 0.042(2) 0.049(2) 0.0057(18) 0.0089(19) 0.0036(19)
C38 0.046(3) 0.065(3) 0.059(3) 0.004(2) -0.006(2) 0.019(2)
C17 0.051(3) 0.052(3) 0.057(3) 0.000(2) 0.001(2) 0.007(2)
C8 0.086(4) 0.047(3) 0.051(3) -0.006(2) -0.002(3) 0.011(3)
C7 0.055(3) 0.039(2) 0.048(3) 0.0033(19) -0.003(2) 0.001(2)
C48 0.069(3) 0.056(3) 0.055(3) 0.000(2) 0.014(2) -0.003(2)
C53 0.059(3) 0.061(3) 0.044(3) 0.009(2) 0.008(2) 0.014(2)
C9 0.080(4) 0.069(3) 0.047(3) -0.001(2) 0.016(3) 0.017(3)
C29 0.079(3) 0.040(2) 0.066(3) 0.004(2) 0.001(2) 0.000(2)
C25 0.069(3) 0.038(2) 0.054(3) -0.004(2) -0.003(2) -0.001(2)
C14 0.071(3) 0.041(3) 0.077(3) 0.002(2) 0.021(3) 0.007(2)
C26 0.085(4) 0.068(3) 0.056(3) -0.008(3) -0.002(3) 0.007(3)
C55 0.089(4) 0.051(3) 0.079(3) 0.008(3) 0.014(3) 0.018(3)
C61 0.055(3) 0.111(5) 0.084(4) -0.007(3) 0.012(3) 0.022(3)
C10 0.066(3) 0.069(3) 0.048(3) 0.006(2) 0.015(2) -0.007(2)
C28 0.080(4) 0.035(2) 0.094(4) -0.006(3) -0.002(3) 0.001(2)
C15 0.057(3) 0.050(3) 0.099(4) 0.017(3) 0.024(3) 0.013(2)
C63 0.064(3) 0.067(3) 0.068(3) -0.006(2) 0.018(3) 0.004(3)
C31 0.061(3) 0.073(3) 0.064(3) 0.025(2) -0.006(3) -0.018(3)
C46 0.073(3) 0.056(3) 0.044(3) -0.003(2) 0.000(2) 0.004(2)
C57 0.097(4) 0.051(3) 0.079(4) -0.001(3) 0.033(3) -0.007(3)
C27 0.070(3) 0.058(3) 0.080(4) -0.023(3) -0.001(3) 0.005(3)
C62 0.052(3) 0.094(4) 0.082(4) -0.007(3) 0.016(3) 0.001(3)
C60 0.061(3) 0.078(3) 0.069(3) -0.001(3) 0.009(3) 0.020(3)
C42 0.062(3) 0.070(3) 0.062(3) 0.013(2) -0.003(3) -0.010(3)
C34 0.065(4) 0.083(4) 0.075(3) 0.023(3) 0.023(3) 0.000(3)
C49 0.098(4) 0.065(3) 0.070(3) -0.001(3) 0.023(3) -0.021(3)
C43 0.061(4) 0.082(4) 0.093(4) 0.011(3) -0.009(3) -0.015(3)
C16 0.054(3) 0.071(3) 0.076(3) 0.017(3) 0.000(3) 0.015(3)
C59 0.047(3) 0.095(4) 0.109(5) 0.045(3) 0.012(3) -0.009(3)
C52 0.081(4) 0.085(4) 0.092(4) 0.023(3) 0.039(3) 0.015(3)
C44 0.073(4) 0.078(4) 0.090(4) -0.002(3) -0.028(3) 0.001(3)
C70 0.107(4) 0.075(4) 0.117(4) -0.015(3) -0.017(4) 0.024(3)
C64 0.095(4) 0.107(4) 0.099(4) -0.010(3) -0.009(3) 0.012(3)
C65 0.136(5) 0.134(5) 0.110(5) -0.018(4) 0.017(4) 0.022(4)
C66 0.167(6) 0.140(5) 0.101(4) -0.022(4) 0.044(4) 0.042(4)
C67 0.170(6) 0.154(6) 0.090(4) -0.039(4) -0.018(4) 0.049(5)
C68 0.136(5) 0.127(5) 0.115(5) -0.040(4) -0.039(4) 0.043(4)
C56 0.115(5) 0.042(3) 0.090(4) 0.013(3) 0.037(4) 0.017(3)
C32 0.058(3) 0.089(4) 0.102(4) 0.038(3) -0.011(3) -0.029(3)
C45 0.100(4) 0.068(3) 0.053(3) 0.000(2) -0.017(3) 0.013(3)
C50 0.082(4) 0.108(5) 0.104(5) 0.014(4) 0.034(4) -0.023(4)
C51 0.081(4) 0.128(6) 0.134(5) 0.040(4) 0.065(4) 0.024(4)
C69 0.162(7) 0.102(5) 0.216(8) 0.009(5) -0.019(6) 0.001(5)

loop_
_atom_type_symbol
_atom_type_description
_atom_type_scat_dispersion_real
_atom_type_scat_dispersion_imag
_atom_type_scat_source
C C 0.0033 0.0016 'International Tables Vol C Tables 4.2.6.8 and 6.1.1.4'
H H 0.0000 0.0000 'International Tables Vol C Tables 4.2.6.8 and 6.1.1.4'
N N 0.0061 0.0033 'International Tables Vol C Tables 4.2.6.8 and 6.1.1.4'
Y Y -2.7962 3.5667 'International Tables Vol C Tables 4.2.6.8 and 6.1.1.4'

loop_
_geom_angle_atom_site_label_1
_geom_angle_atom_site_label_2
_geom_angle_atom_site_label_3
_geom_angle
_geom_angle_site_symmetry_1
_geom_angle_site_symmetry_3
_geom_angle_publ_flag
N3 Y1 C21 29.42(8) . . ?
N3 Y1 C20 47.11(10) . . ?
N3 Y1 C19 47.11(10) . . ?
N3 Y1 C18 29.25(9) . . ?
N2 Y1 N3 71.76(10) . . ?
N2 Y1 C21 65.12(11) . . ?
N2 Y1 C20 90.59(11) . . ?
N2 Y1 N5 102.90(11) . . ?
N2 Y1 C19 112.51(10) . . ?
N2 Y1 C18 100.91(10) . . ?
N2 Y1 N4 123.79(11) . . ?
N1 Y1 N3 72.93(10) . . ?
N1 Y1 N2 102.21(12) . . ?
N1 Y1 C21 102.34(11) . . ?
N1 Y1 C20 110.50(11) . . ?
N1 Y1 N5 94.15(11) . . ?
N1 Y1 C19 86.58(11) . . ?
N1 Y1 C18 63.28(11) . . ?
N1 Y1 N4 133.83(12) . . ?
C21 Y1 C20 28.43(10) . . ?
C21 Y1 C19 47.84(10) . . ?
C21 Y1 C18 48.36(10) . . ?
C20 Y1 C19 29.16(9) . . ?
N5 Y1 N3 164.07(10) . . ?
N5 Y1 C21 161.24(10) . . ?
N5 Y1 C20 148.82(12) . . ?
N5 Y1 C19 143.60(11) . . ?
N5 Y1 C18 150.20(11) . . ?
N5 Y1 N4 73.51(12) . . ?
C18 Y1 C20 47.22(10) . . ?
C18 Y1 C19 27.95(10) . . ?
N4 Y1 N3 122.14(10) . . ?
N4 Y1 C21 100.50(12) . . ?
N4 Y1 C20 75.62(12) . . ?
N4 Y1 C19 79.90(12) . . ?
N4 Y1 C18 107.20(11) . . ?
C21 N3 Y1 76.35(18) . . ?
C21 N3 C18 109.3(3) . . ?
C21 N3 C22 126.0(3) . . ?
C18 N3 Y1 78.23(18) . . ?
C18 N3 C22 124.7(3) . . ?
C22 N3 Y1 114.4(2) . . ?
C36 N2 Y1 128.2(2) . . ?
C39 N2 Y1 123.7(2) . . ?
C39 N2 C36 105.2(3) . . ?
C4 N1 Y1 132.5(2) . . ?
C1 N1 Y1 120.2(2) . . ?
C1 N1 C4 105.2(3) . . ?
N3 C21 Y1 74.22(18) . . ?
N3 C21 C23 123.1(3) . . ?
C20 C21 Y1 77.8(2) . . ?
C20 C21 N3 106.6(3) . . ?
C20 C21 C23 130.1(3) . . ?
C23 C21 Y1 109.4(2) . . ?
Y1 C20 H20 125.2 . . ?
C21 C20 Y1 73.8(2) . . ?
C21 C20 H20 125.2 . . ?
C21 C20 C19 108.6(3) . . ?
C19 C20 Y1 75.8(2) . . ?
C19 C20 H20 125.2 . . ?
N6 N5 Y1 121.4(2) . . ?
C33 N5 Y1 103.6(2) . . ?
C33 N5 N6 111.6(3) . . ?
Y1 C19 H19 125.3 . . ?
C20 C19 Y1 75.1(2) . . ?
C20 C19 H19 125.3 . . ?
C18 C19 Y1 75.5(2) . . ?
C18 C19 C20 108.2(3) . . ?
C18 C19 H19 125.3 . . ?
C13 C12 C5 122.2(3) . . ?
C17 C12 C5 120.7(3) . . ?
C17 C12 C13 117.1(4) . . ?
C40 N6 N5 117.2(3) . . ?
C4 C5 C12 110.3(3) . . ?
C4 C5 C6 112.8(3) . . ?
C18 C5 C12 107.9(3) . . ?
C18 C5 C4 106.7(3) . . ?
C18 C5 C6 111.9(3) . . ?
C6 C5 C12 107.2(3) . . ?
N1 C4 C5 117.1(3) . . ?
C3 C4 N1 110.3(3) . . ?
C3 C4 C5 132.4(3) . . ?
N2 C36 C23 118.6(3) . . ?
C37 C36 N2 110.1(3) . . ?
C37 C36 C23 131.1(3) . . ?
N3 C18 Y1 72.52(17) . . ?
N3 C18 C5 122.5(3) . . ?
C19 C18 Y1 76.6(2) . . ?
C19 C18 N3 107.2(3) . . ?
C19 C18 C5 130.1(3) . . ?
C5 C18 Y1 112.3(2) . . ?
C21 C23 C30 106.8(3) . . ?
C36 C23 C21 106.4(3) . . ?
C36 C23 C30 110.7(3) . . ?
C24 C23 C21 112.3(3) . . ?
C24 C23 C36 112.7(3) . . ?
C24 C23 C30 107.8(3) . . ?
C11 C6 C5 119.5(3) . . ?
C7 C6 C5 123.2(3) . . ?
C7 C6 C11 117.0(4) . . ?
C35 C30 C23 122.5(3) . . ?
C35 C30 C31 117.2(4) . . ?
C31 C30 C23 120.3(4) . . ?
C53 N4 Y1 113.9(3) . . ?
C63 N4 Y1 127.9(3) . . ?
C63 N4 C53 118.1(4) . . ?
C4 C3 H3 126.3 . . ?
C4 C3 C2 107.4(3) . . ?
C2 C3 H3 126.3 . . ?
C48 C47 C40 120.9(4) . . ?
C48 C47 C52 118.3(4) . . ?
C52 C47 C40 120.5(4) . . ?
N6 C40 C47 126.0(4) . . ?
N6 C40 C41 115.6(4) . . ?
C41 C40 C47 118.3(3) . . ?
N2 C39 H39 124.5 . . ?
C38 C39 N2 111.0(4) . . ?
C38 C39 H39 124.5 . . ?
C3 C2 H2 126.7 . . ?
C1 C2 C3 106.7(3) . . ?
C1 C2 H2 126.7 . . ?
C12 C13 H13 119.3 . . ?
C14 C13 C12 121.4(4) . . ?
C14 C13 H13 119.3 . . ?
C6 C11 H11 119.5 . . ?
C10 C11 C6 121.0(4) . . ?
C10 C11 H11 119.5 . . ?
N1 C1 H1 124.8 . . ?
C2 C1 N1 110.4(3) . . ?
C2 C1 H1 124.8 . . ?
N5 C33 C58 123.1(4) . . ?
N5 C33 C54 119.2(4) . . ?
C58 C33 C54 117.7(4) . . ?
C46 C41 C40 121.2(4) . . ?
C42 C41 C40 121.0(4) . . ?
C42 C41 C46 117.8(4) . . ?
C30 C35 H35 119.3 . . ?
C30 C35 C34 121.3(4) . . ?
C34 C35 H35 119.3 . . ?
C33 C58 H58 119.2 . . ?
C57 C58 C33 121.6(5) . . ?
C57 C58 H58 119.2 . . ?
C36 C37 H37 126.4 . . ?
C36 C37 C38 107.1(3) . . ?
C38 C37 H37 126.4 . . ?
C29 C24 C23 119.6(4) . . ?
C25 C24 C23 123.1(3) . . ?
C25 C24 C29 117.2(4) . . ?
C33 C54 C53 123.1(4) . . ?
C55 C54 C33 117.6(4) . . ?
C55 C54 C53 118.3(4) . . ?
N3 C22 H22A 109.5 . . ?
N3 C22 H22B 109.5 . . ?
N3 C22 H22C 109.5 . . ?
H22A C22 H22B 109.5 . . ?
H22A C22 H22C 109.5 . . ?
H22B C22 H22C 109.5 . . ?
C39 C38 C37 106.5(4) . . ?
C39 C38 H38 126.8 . . ?
C37 C38 H38 126.8 . . ?
C12 C17 H17 119.0 . . ?
C12 C17 C16 121.9(4) . . ?
C16 C17 H17 119.0 . . ?
C7 C8 H8 119.9 . . ?
C9 C8 H8 119.9 . . ?
C9 C8 C7 120.3(4) . . ?
C6 C7 H7 119.3 . . ?
C8 C7 C6 121.5(4) . . ?
C8 C7 H7 119.3 . . ?
C47 C48 H48 119.1 . . ?
C47 C48 C49 121.8(5) . . ?
C49 C48 H48 119.1 . . ?
N4 C53 C54 119.7(4) . . ?
N4 C53 C60 120.3(4) . . ?
C60 C53 C54 120.0(4) . . ?
C8 C9 H9 120.4 . . ?
C8 C9 C10 119.2(4) . . ?
C10 C9 H9 120.4 . . ?
C24 C29 H29 119.6 . . ?
C28 C29 C24 120.8(4) . . ?
C28 C29 H29 119.6 . . ?
C24 C25 H25 119.1 . . ?
C24 C25 C26 121.9(4) . . ?
C26 C25 H25 119.1 . . ?
C13 C14 H14 120.0 . . ?
C15 C14 C13 120.0(4) . . ?
C15 C14 H14 120.0 . . ?
C25 C26 H26 119.9 . . ?
C27 C26 C25 120.1(4) . . ?
C27 C26 H26 119.9 . . ?
C54 C55 H55 118.6 . . ?
C56 C55 C54 122.8(5) . . ?
C56 C55 H55 118.6 . . ?
C62 C61 H61 120.1 . . ?
C60 C61 H61 120.1 . . ?
C60 C61 C62 119.9(5) . . ?
C11 C10 H10 119.6 . . ?
C9 C10 C11 120.9(4) . . ?
C9 C10 H10 119.6 . . ?
C29 C28 H28 119.5 . . ?
C27 C28 C29 121.1(4) . . ?
C27 C28 H28 119.5 . . ?
C14 C15 H15 119.8 . . ?
C14 C15 C16 120.3(4) . . ?
C16 C15 H15 119.8 . . ?
N4 C63 H63 118.0 . . ?
N4 C63 C62 124.0(4) . . ?
C62 C63 H63 118.0 . . ?
C30 C31 H31 119.4 . . ?
C32 C31 C30 121.3(4) . . ?
C32 C31 H31 119.4 . . ?
C41 C46 H46 120.1 . . ?
C45 C46 C41 119.9(4) . . ?
C45 C46 H46 120.1 . . ?
C58 C57 H57 120.1 . . ?
C58 C57 C56 119.8(5) . . ?
C56 C57 H57 120.1 . . ?
C26 C27 H27 120.6 . . ?
C28 C27 C26 118.8(4) . . ?
C28 C27 H27 120.6 . . ?
C61 C62 H62 121.1 . . ?
C63 C62 C61 117.9(5) . . ?
C63 C62 H62 121.1 . . ?
C53 C60 H60 120.1 . . ?
C61 C60 C53 119.7(5) . . ?
C61 C60 H60 120.1 . . ?
C41 C42 H42 119.1 . . ?
C43 C42 C41 121.9(4) . . ?
C43 C42 H42 119.1 . . ?
C35 C34 H34 120.0 . . ?
C59 C34 C35 120.0(5) . . ?
C59 C34 H34 120.0 . . ?
C48 C49 H49 120.0 . . ?
C50 C49 C48 119.9(5) . . ?
C50 C49 H49 120.0 . . ?
C42 C43 H43 120.1 . . ?
C44 C43 C42 119.7(5) . . ?
C44 C43 H43 120.1 . . ?
C17 C16 H16 120.4 . . ?
C15 C16 C17 119.2(4) . . ?
C15 C16 H16 120.4 . . ?
C34 C59 H59 120.2 . . ?
C32 C59 C34 119.7(5) . . ?
C32 C59 H59 120.2 . . ?
C47 C52 H52 120.1 . . ?
C47 C52 C51 119.8(5) . . ?
C51 C52 H52 120.1 . . ?
C43 C44 H44 120.2 . . ?
C43 C44 C45 119.5(5) . . ?
C45 C44 H44 120.2 . . ?
C64 C70 C68 120.0 . . ?
C64 C70 C69 117.1(5) . . ?
C68 C70 C69 122.9(5) . . ?
C70 C64 H64 120.0 . . ?
C70 C64 C65 120.0 . . ?
C65 C64 H64 120.0 . . ?
C64 C65 H65 120.0 . . ?
C64 C65 C66 120.0 . . ?
C66 C65 H65 120.0 . . ?
C65 C66 H66 120.0 . . ?
C67 C66 C65 120.0 . . ?
C67 C66 H66 120.0 . . ?
C66 C67 H67 120.0 . . ?
C66 C67 C68 120.0 . . ?
C68 C67 H67 120.0 . . ?
C70 C68 H68 120.0 . . ?
C67 C68 C70 120.0 . . ?
C67 C68 H68 120.0 . . ?
C55 C56 C57 120.2(5) . . ?
C55 C56 H56 119.9 . . ?
C57 C56 H56 119.9 . . ?
C31 C32 H32 119.7 . . ?
C59 C32 C31 120.5(5) . . ?
C59 C32 H32 119.7 . . ?
C46 C45 H45 119.4 . . ?
C44 C45 C46 121.1(5) . . ?
C44 C45 H45 119.4 . . ?
C49 C50 H50 120.0 . . ?
C49 C50 C51 120.1(5) . . ?
C51 C50 H50 120.0 . . ?
C52 C51 H51 120.0 . . ?
C50 C51 C52 120.0(5) . . ?
C50 C51 H51 120.0 . . ?
C70 C69 H69A 109.5 . . ?
C70 C69 H69B 109.5 . . ?
C70 C69 H69C 109.5 . . ?
H69A C69 H69B 109.5 . . ?
H69A C69 H69C 109.5 . . ?
H69B C69 H69C 109.5 . . ?

loop_
_geom_bond_atom_site_label_1
_geom_bond_atom_site_label_2
_geom_bond_distance
_geom_bond_site_symmetry_2
_geom_bond_publ_flag
Y1 N3 2.740(3) . ?
Y1 N2 2.287(3) . ?
Y1 N1 2.276(3) . ?
Y1 C21 2.767(4) . ?
Y1 C20 2.816(4) . ?
Y1 N5 2.289(3) . ?
Y1 C19 2.826(4) . ?
Y1 C18 2.812(4) . ?
Y1 N4 2.424(4) . ?
N3 C21 1.399(4) . ?
N3 C18 1.403(4) . ?
N3 C22 1.472(4) . ?
N2 C36 1.381(4) . ?
N2 C39 1.379(5) . ?
N1 C4 1.382(4) . ?
N1 C1 1.380(4) . ?
C21 C20 1.372(5) . ?
C21 C23 1.525(5) . ?
C20 H20 0.9800 . ?
C20 C19 1.420(5) . ?
N5 N6 1.398(4) . ?
N5 C33 1.387(5) . ?
C19 H19 0.9800 . ?
C19 C18 1.361(5) . ?
C12 C5 1.547(5) . ?
C12 C13 1.388(5) . ?
C12 C17 1.370(5) . ?
N6 C40 1.289(4) . ?
C5 C4 1.535(5) . ?
C5 C18 1.523(4) . ?
C5 C6 1.535(5) . ?
C4 C3 1.358(5) . ?
C36 C23 1.523(5) . ?
C36 C37 1.367(5) . ?
C23 C30 1.551(5) . ?
C23 C24 1.521(5) . ?
C6 C11 1.386(5) . ?
C6 C7 1.381(5) . ?
C30 C35 1.371(5) . ?
C30 C31 1.387(5) . ?
N4 C53 1.352(5) . ?
N4 C63 1.341(5) . ?
C3 H3 0.9300 . ?
C3 C2 1.395(5) . ?
C47 C40 1.484(5) . ?
C47 C48 1.376(5) . ?
C47 C52 1.381(6) . ?
C40 C41 1.478(5) . ?
C39 H39 0.9300 . ?
C39 C38 1.359(5) . ?
C2 H2 0.9300 . ?
C2 C1 1.367(5) . ?
C13 H13 0.9300 . ?
C13 C14 1.380(5) . ?
C11 H11 0.9300 . ?
C11 C10 1.371(5) . ?
C1 H1 0.9300 . ?
C33 C58 1.411(5) . ?
C33 C54 1.434(6) . ?
C41 C46 1.396(5) . ?
C41 C42 1.383(5) . ?
C35 H35 0.9300 . ?
C35 C34 1.390(5) . ?
C58 H58 0.9300 . ?
C58 C57 1.371(6) . ?
C37 H37 0.9300 . ?
C37 C38 1.405(5) . ?
C24 C29 1.390(5) . ?
C24 C25 1.371(5) . ?
C54 C53 1.465(6) . ?
C54 C55 1.408(5) . ?
C22 H22A 0.9600 . ?
C22 H22B 0.9600 . ?
C22 H22C 0.9600 . ?
C38 H38 0.9300 . ?
C17 H17 0.9300 . ?
C17 C16 1.387(5) . ?
C8 H8 0.9300 . ?
C8 C7 1.381(5) . ?
C8 C9 1.360(6) . ?
C7 H7 0.9300 . ?
C48 H48 0.9300 . ?
C48 C49 1.376(6) . ?
C53 C60 1.402(6) . ?
C9 H9 0.9300 . ?
C9 C10 1.364(6) . ?
C29 H29 0.9300 . ?
C29 C28 1.379(6) . ?
C25 H25 0.9300 . ?
C25 C26 1.384(5) . ?
C14 H14 0.9300 . ?
C14 C15 1.356(6) . ?
C26 H26 0.9300 . ?
C26 C27 1.372(6) . ?
C55 H55 0.9300 . ?
C55 C56 1.338(6) . ?
C61 H61 0.9300 . ?
C61 C62 1.374(6) . ?
C61 C60 1.363(6) . ?
C10 H10 0.9300 . ?
C28 H28 0.9300 . ?
C28 C27 1.366(6) . ?
C15 H15 0.9300 . ?
C15 C16 1.370(6) . ?
C63 H63 0.9300 . ?
C63 C62 1.366(6) . ?
C31 H31 0.9300 . ?
C31 C32 1.376(6) . ?
C46 H46 0.9300 . ?
C46 C45 1.381(6) . ?
C57 H57 0.9300 . ?
C57 C56 1.390(7) . ?
C27 H27 0.9300 . ?
C62 H62 0.9300 . ?
C60 H60 0.9300 . ?
C42 H42 0.9300 . ?
C42 C43 1.376(6) . ?
C34 H34 0.9300 . ?
C34 C59 1.361(6) . ?
C49 H49 0.9300 . ?
C49 C50 1.347(7) . ?
C43 H43 0.9300 . ?
C43 C44 1.371(7) . ?
C16 H16 0.9300 . ?
C59 H59 0.9300 . ?
C59 C32 1.356(7) . ?
C52 H52 0.9300 . ?
C52 C51 1.394(7) . ?
C44 H44 0.9300 . ?
C44 C45 1.373(6) . ?
C70 C64 1.3900 . ?
C70 C68 1.3900 . ?
C70 C69 1.462(7) . ?
C64 H64 0.9300 . ?
C64 C65 1.3900 . ?
C65 H65 0.9300 . ?
C65 C66 1.3900 . ?
C66 H66 0.9300 . ?
C66 C67 1.3900 . ?
C67 H67 0.9300 . ?
C67 C68 1.3900 . ?
C68 H68 0.9300 . ?
C56 H56 0.9300 . ?
C32 H32 0.9300 . ?
C45 H45 0.9300 . ?
C50 H50 0.9300 . ?
C50 C51 1.384(7) . ?
C51 H51 0.9300 . ?
C69 H69A 0.9600 . ?
C69 H69B 0.9600 . ?
C69 H69C 0.9600 . ?

loop_
_geom_torsion_atom_site_label_1
_geom_torsion_atom_site_label_2
_geom_torsion_atom_site_label_3
_geom_torsion_atom_site_label_4
_geom_torsion
_geom_torsion_site_symmetry_1
_geom_torsion_site_symmetry_2
_geom_torsion_site_symmetry_3
_geom_torsion_site_symmetry_4
_geom_torsion_publ_flag
Y1 N3 C21 C20 -71.7(2) . . . . ?
Y1 N3 C21 C23 103.2(3) . . . . ?
Y1 N3 C18 C19 69.4(3) . . . . ?
Y1 N3 C18 C5 -105.7(3) . . . . ?
Y1 N2 C36 C23 15.1(4) . . . . ?
Y1 N2 C36 C37 -160.8(2) . . . . ?
Y1 N2 C39 C38 162.4(3) . . . . ?
Y1 N1 C4 C5 -19.9(4) . . . . ?
Y1 N1 C4 C3 162.8(2) . . . . ?
Y1 N1 C1 C2 -165.1(2) . . . . ?
Y1 C21 C20 C19 -68.4(3) . . . . ?
Y1 C21 C23 C36 35.9(3) . . . . ?
Y1 C21 C23 C30 -82.4(3) . . . . ?
Y1 C21 C23 C24 159.6(2) . . . . ?
Y1 C20 C19 C18 -68.8(3) . . . . ?
Y1 N5 N6 C40 90.0(4) . . . . ?
Y1 N5 C33 C58 125.8(3) . . . . ?
Y1 N5 C33 C54 -56.3(4) . . . . ?
Y1 C19 C18 N3 -66.6(2) . . . . ?
Y1 C19 C18 C5 108.0(4) . . . . ?
Y1 N4 C53 C54 9.6(4) . . . . ?
Y1 N4 C53 C60 -172.9(3) . . . . ?
Y1 N4 C63 C62 173.4(3) . . . . ?
N3 C21 C20 Y1 69.2(2) . . . . ?
N3 C21 C20 C19 0.8(4) . . . . ?
N3 C21 C23 C36 -47.6(4) . . . . ?
N3 C21 C23 C30 -165.9(3) . . . . ?
N3 C21 C23 C24 76.1(4) . . . . ?
N2 C36 C23 C21 -35.5(4) . . . . ?
N2 C36 C23 C30 80.1(4) . . . . ?
N2 C36 C23 C24 -159.0(3) . . . . ?
N2 C36 C37 C38 -0.7(4) . . . . ?
N2 C39 C38 C37 -0.6(4) . . . . ?
N1 C4 C3 C2 -0.2(4) . . . . ?
C21 N3 C18 Y1 -70.8(2) . . . . ?
C21 N3 C18 C19 -1.4(4) . . . . ?
C21 N3 C18 C5 -176.6(3) . . . . ?
C21 C20 C19 Y1 67.1(3) . . . . ?
C21 C20 C19 C18 -1.7(4) . . . . ?
C21 C23 C30 C35 101.9(4) . . . . ?
C21 C23 C30 C31 -78.9(4) . . . . ?
C21 C23 C24 C29 176.0(3) . . . . ?
C21 C23 C24 C25 0.3(5) . . . . ?
C20 C21 C23 C36 126.1(4) . . . . ?
C20 C21 C23 C30 7.8(5) . . . . ?
C20 C21 C23 C24 -110.2(4) . . . . ?
C20 C19 C18 Y1 68.5(3) . . . . ?
C20 C19 C18 N3 1.9(4) . . . . ?
C20 C19 C18 C5 176.5(3) . . . . ?
N5 N6 C40 C47 8.7(6) . . . . ?
N5 N6 C40 C41 -175.1(3) . . . . ?
N5 C33 C58 C57 -176.6(4) . . . . ?
N5 C33 C54 C53 -15.4(6) . . . . ?
N5 C33 C54 C55 176.1(3) . . . . ?
C12 C5 C4 N1 -86.1(3) . . . . ?
C12 C5 C4 C3 90.5(4) . . . . ?
C12 C5 C18 Y1 90.8(3) . . . . ?
C12 C5 C18 N3 173.7(3) . . . . ?
C12 C5 C18 C19 -0.2(5) . . . . ?
C12 C5 C6 C11 -61.4(4) . . . . ?
C12 C5 C6 C7 112.4(4) . . . . ?
C12 C13 C14 C15 0.9(6) . . . . ?
C12 C17 C16 C15 0.8(6) . . . . ?
N6 N5 C33 C58 -6.4(5) . . . . ?
N6 N5 C33 C54 171.5(3) . . . . ?
N6 C40 C41 C46 -154.0(4) . . . . ?
N6 C40 C41 C42 25.4(5) . . . . ?
C5 C12 C13 C14 -176.8(3) . . . . ?
C5 C12 C17 C16 175.9(3) . . . . ?
C5 C4 C3 C2 -176.9(3) . . . . ?
C5 C6 C11 C10 177.9(4) . . . . ?
C5 C6 C7 C8 -176.7(3) . . . . ?
C4 N1 C1 C2 0.4(4) . . . . ?
C4 C5 C18 Y1 -27.7(3) . . . . ?
C4 C5 C18 N3 55.2(4) . . . . ?
C4 C5 C18 C19 -118.7(4) . . . . ?
C4 C5 C6 C11 60.2(4) . . . . ?
C4 C5 C6 C7 -126.0(4) . . . . ?
C4 C3 C2 C1 0.4(4) . . . . ?
C36 N2 C39 C38 0.2(4) . . . . ?
C36 C23 C30 C35 -13.6(5) . . . . ?
C36 C23 C30 C31 165.6(3) . . . . ?
C36 C23 C24 C29 -63.9(4) . . . . ?
C36 C23 C24 C25 120.5(4) . . . . ?
C36 C37 C38 C39 0.8(4) . . . . ?
C18 N3 C21 Y1 72.1(2) . . . . ?
C18 N3 C21 C20 0.4(4) . . . . ?
C18 N3 C21 C23 175.3(3) . . . . ?
C18 C5 C4 N1 30.8(4) . . . . ?
C18 C5 C4 C3 -152.6(4) . . . . ?
C18 C5 C6 C11 -179.5(3) . . . . ?
C18 C5 C6 C7 -5.7(5) . . . . ?
C23 C21 C20 Y1 -105.3(4) . . . . ?
C23 C21 C20 C19 -173.7(3) . . . . ?
C23 C36 C37 C38 -175.9(4) . . . . ?
C23 C30 C35 C34 -179.8(4) . . . . ?
C23 C30 C31 C32 -179.3(4) . . . . ?
C23 C24 C29 C28 -176.4(4) . . . . ?
C23 C24 C25 C26 176.0(4) . . . . ?
C6 C5 C4 N1 154.0(3) . . . . ?
C6 C5 C4 C3 -29.4(5) . . . . ?
C6 C5 C18 Y1 -151.4(2) . . . . ?
C6 C5 C18 N3 -68.5(4) . . . . ?
C6 C5 C18 C19 117.6(4) . . . . ?
C6 C11 C10 C9 -2.3(6) . . . . ?
C30 C23 C24 C29 58.6(4) . . . . ?
C30 C23 C24 C25 -117.0(4) . . . . ?
C30 C35 C34 C59 -1.1(7) . . . . ?
C30 C31 C32 C59 -0.8(7) . . . . ?
N4 C53 C60 C61 -1.5(6) . . . . ?
N4 C63 C62 C61 -0.6(7) . . . . ?
C3 C2 C1 N1 -0.5(4) . . . . ?
C47 C40 C41 C46 22.5(5) . . . . ?
C47 C40 C41 C42 -158.1(4) . . . . ?
C47 C48 C49 C50 -0.8(7) . . . . ?
C47 C52 C51 C50 -1.9(9) . . . . ?
C40 C47 C48 C49 -173.1(4) . . . . ?
C40 C47 C52 C51 174.4(4) . . . . ?
C40 C41 C46 C45 178.1(4) . . . . ?
C40 C41 C42 C43 -178.4(4) . . . . ?
C39 N2 C36 C23 176.2(3) . . . . ?
C39 N2 C36 C37 0.3(4) . . . . ?
C13 C12 C5 C4 17.6(4) . . . . ?
C13 C12 C5 C18 -98.5(4) . . . . ?
C13 C12 C5 C6 140.7(3) . . . . ?
C13 C12 C17 C16 -2.0(6) . . . . ?
C13 C14 C15 C16 -2.1(7) . . . . ?
C11 C6 C7 C8 -2.7(6) . . . . ?
C1 N1 C4 C5 177.2(3) . . . . ?
C1 N1 C4 C3 -0.1(4) . . . . ?
C33 N5 N6 C40 -147.5(3) . . . . ?
C33 C58 C57 C56 -1.0(7) . . . . ?
C33 C54 C53 N4 43.1(6) . . . . ?
C33 C54 C53 C60 -134.5(4) . . . . ?
C33 C54 C55 C56 2.1(6) . . . . ?
C41 C46 C45 C44 0.9(7) . . . . ?
C41 C42 C43 C44 -0.2(8) . . . . ?
C35 C30 C31 C32 -0.1(6) . . . . ?
C35 C34 C59 C32 0.2(7) . . . . ?
C58 C33 C54 C53 162.5(4) . . . . ?
C58 C33 C54 C55 -5.9(5) . . . . ?
C58 C57 C56 C55 -3.1(7) . . . . ?
C37 C36 C23 C21 139.4(4) . . . . ?
C37 C36 C23 C30 -105.0(4) . . . . ?
C37 C36 C23 C24 15.9(5) . . . . ?
C24 C23 C30 C35 -137.3(4) . . . . ?
C24 C23 C30 C31 41.9(4) . . . . ?
C24 C29 C28 C27 0.6(7) . . . . ?
C24 C25 C26 C27 -0.1(7) . . . . ?
C54 C33 C58 C57 5.5(6) . . . . ?
C54 C53 C60 C61 176.0(4) . . . . ?
C54 C55 C56 C57 2.5(7) . . . . ?
C22 N3 C21 Y1 -110.4(3) . . . . ?
C22 N3 C21 C20 177.9(3) . . . . ?
C22 N3 C21 C23 -7.1(5) . . . . ?
C22 N3 C18 Y1 111.6(3) . . . . ?
C22 N3 C18 C19 -179.0(3) . . . . ?
C22 N3 C18 C5 5.9(5) . . . . ?
C17 C12 C5 C4 -160.2(3) . . . . ?
C17 C12 C5 C18 83.6(4) . . . . ?
C17 C12 C5 C6 -37.1(4) . . . . ?
C17 C12 C13 C14 1.1(5) . . . . ?
C8 C9 C10 C11 -0.3(7) . . . . ?
C7 C6 C11 C10 3.8(6) . . . . ?
C7 C8 C9 C10 1.3(7) . . . . ?
C48 C47 C40 N6 -133.8(4) . . . . ?
C48 C47 C40 C41 50.1(5) . . . . ?
C48 C47 C52 C51 -0.4(7) . . . . ?
C48 C49 C50 C51 -1.6(8) . . . . ?
C53 N4 C63 C62 -2.7(6) . . . . ?
C53 C54 C55 C56 -167.0(4) . . . . ?
C9 C8 C7 C6 0.2(6) . . . . ?
C29 C24 C25 C26 0.3(6) . . . . ?
C29 C28 C27 C26 -0.4(7) . . . . ?
C25 C24 C29 C28 -0.5(6) . . . . ?
C25 C26 C27 C28 0.1(7) . . . . ?
C14 C15 C16 C17 1.3(7) . . . . ?
C55 C54 C53 N4 -148.6(4) . . . . ?
C55 C54 C53 C60 33.9(6) . . . . ?
C63 N4 C53 C54 -173.8(4) . . . . ?
C63 N4 C53 C60 3.7(6) . . . . ?
C31 C30 C35 C34 1.0(6) . . . . ?
C46 C41 C42 C43 1.0(6) . . . . ?
C62 C61 C60 C53 -1.9(7) . . . . ?
C60 C61 C62 C63 2.9(7) . . . . ?
C42 C41 C46 C45 -1.3(6) . . . . ?
C42 C43 C44 C45 -0.2(8) . . . . ?
C34 C59 C32 C31 0.7(8) . . . . ?
C49 C50 C51 C52 2.9(9) . . . . ?
C43 C44 C45 C46 -0.1(8) . . . . ?
C52 C47 C40 N6 51.5(6) . . . . ?
C52 C47 C40 C41 -124.7(4) . . . . ?
C52 C47 C48 C49 1.8(6) . . . . ?
C70 C64 C65 C66 0.0 . . . . ?
C64 C70 C68 C67 0.0 . . . . ?
C64 C65 C66 C67 0.0 . . . . ?
C65 C66 C67 C68 0.0 . . . . ?
C66 C67 C68 C70 0.0 . . . . ?
C68 C70 C64 C65 0.0 . . . . ?
C69 C70 C64 C65 -177.9(4) . . . . ?
C69 C70 C68 C67 177.8(5) . . . . ?
